data_7046453
loop_
_publ_author_name
'Suntrup, Lisa'
'Kleoff, Merlin'
'Sarkar, Biprajit'

_publ_section_title
;
 Serendipitous discoveries of new coordination modes of the
 1,5-regioisomer of 1,2,3-triazoles enroute to the attempted synthesis of
 a carbon-anchored tri-mesoionic carbene.
;
_journal_issue 24
_journal_name_full 'Dalton transactions (Cambridge, England : 2003)'
_journal_page_first 7992
_journal_page_last 8002
_journal_paper_doi 10.1039/c8dt01521j
_journal_volume 47
_journal_year 2018
_chemical_formula_sum 'C15 H12 F3 N3 O3 S'
_chemical_formula_weight 371.34
_space_group_crystal_system monoclinic
_space_group_IT_number 14
_space_group_name_Hall '-P 2ybc'
_space_group_name_H-M_alt 'P 1 21/c 1'
_symmetry_space_group_name_Hall '-P 2ybc'
_symmetry_space_group_name_H-M 'P 1 21/c 1'
_atom_sites_solution_hydrogens mixed
_audit_creation_method SHELXL-2014/7
_audit_update_record
;
2018-03-23 deposited with the CCDC.
2018-05-23 downloaded from the CCDC.
;
_cell_angle_alpha 90
_cell_angle_beta 93.623(3)
_cell_angle_gamma 90
_cell_formula_units_Z 4
_cell_length_a 5.7679(5)
_cell_length_b 20.4230(16)
_cell_length_c 13.8248(10)
_cell_measurement_reflns_used 3522
_cell_measurement_temperature 100(2)
_cell_measurement_theta_max 30.527
_cell_measurement_theta_min 2.481
_cell_volume 1625.3(2)
_computing_cell_refinement 'APEX3 (Bruker, 2015)'
_computing_data_collection 'APEX3 (Bruker, 2015)'
_computing_data_reduction 'SAINT+ (Bruker, 2009)'
_computing_molecular_graphics 'Diamond 3D, Version 4.0 (Brandenburg, 2014)'
_computing_publication_material shelxle
_computing_structure_refinement 'SHELXL-2014/7 (Sheldrick, 2014)'
_computing_structure_solution 'intrinsic phasing'
_diffrn_ambient_temperature 100(2)
_diffrn_measured_fraction_theta_full 0.999
_diffrn_measured_fraction_theta_max 0.947
_diffrn_measurement_device_type 'Bruker D8 venture'
_diffrn_measurement_method 'omega + phi scans'
_diffrn_radiation_type MoK\a
_diffrn_radiation_wavelength 0.71073
_diffrn_reflns_av_R_equivalents 0.0547
_diffrn_reflns_av_unetI/netI 0.0604
_diffrn_reflns_Laue_measured_fraction_full 0.999
_diffrn_reflns_Laue_measured_fraction_max 0.947
_diffrn_reflns_limit_h_max 8
_diffrn_reflns_limit_h_min -8
_diffrn_reflns_limit_k_max 29
_diffrn_reflns_limit_k_min -25
_diffrn_reflns_limit_l_max 19
_diffrn_reflns_limit_l_min -19
_diffrn_reflns_number 15491
_diffrn_reflns_point_group_measured_fraction_full 0.999
_diffrn_reflns_point_group_measured_fraction_max 0.947
_diffrn_reflns_theta_full 25.242
_diffrn_reflns_theta_max 30.527
_diffrn_reflns_theta_min 2.481
_exptl_absorpt_coefficient_mu 0.252
_exptl_absorpt_correction_T_max 0.7461
_exptl_absorpt_correction_T_min 0.6850
_exptl_absorpt_correction_type multi-scan
_exptl_absorpt_process_details 'Blessing, 1995'
_exptl_crystal_colour colorless
_exptl_crystal_density_diffrn 1.518
_exptl_crystal_description block
_exptl_crystal_F_000 760
_exptl_crystal_size_max 0.45
_exptl_crystal_size_mid 0.25
_exptl_crystal_size_min 0.09
_refine_diff_density_max 0.376
_refine_diff_density_min -0.498
_refine_diff_density_rms 0.084
_refine_ls_extinction_method none
_refine_ls_goodness_of_fit_ref 1.026
_refine_ls_hydrogen_treatment mixed
_refine_ls_matrix_type full
_refine_ls_number_parameters 230
_refine_ls_number_reflns 4704
_refine_ls_number_restraints 0
_refine_ls_restrained_S_all 1.026
_refine_ls_R_factor_all 0.0869
_refine_ls_R_factor_gt 0.0551
_refine_ls_shift/su_max 0.001
_refine_ls_shift/su_mean 0.000
_refine_ls_structure_factor_coef Fsqd
_refine_ls_weighting_details 'w=1/[\s^2^(Fo^2^)+(0.0531P)^2^+1.1665P] where P=(Fo^2^+2Fc^2^)/3'
_refine_ls_weighting_scheme calc
_refine_ls_wR_factor_gt 0.1105
_refine_ls_wR_factor_ref 0.1221
_reflns_Friedel_coverage 0.000
_reflns_number_gt 3522
_reflns_number_total 4704
_reflns_threshold_expression 'I > 2\s(I)'
_cod_data_source_file c8dt01521j2.cif
_cod_data_source_block bip257_a
_cod_depositor_comments 'Adding full bibliography for 7046452--7046455.cif.'
_cod_database_code 7046453
_shelx_shelxl_version_number 2014/7
_shelx_space_group_comment
;
The symmetry employed for this shelxl refinement is uniquely defined
by the following loop, which should always be used as a source of
symmetry information in preference to the above space-group names.
They are only intended as comments.
;

loop_
_space_group_symop_operation_xyz
'x, y, z'
'-x, y+1/2, -z+1/2'
'-x, -y, -z'
'x, -y-1/2, z-1/2'

loop_
_atom_site_label
_atom_site_type_symbol
_atom_site_fract_x
_atom_site_fract_y
_atom_site_fract_z
_atom_site_U_iso_or_equiv
_atom_site_adp_type
_atom_site_occupancy
_atom_site_site_symmetry_order
_atom_site_calc_flag
_atom_site_refinement_flags_posn
_atom_site_refinement_flags_adp
C1 C 0.5799(3) 0.60321(9) 0.54632(13) 0.0133(4) Uani 1 1 d . .
H1 H 0.6289 0.5633 0.5764 0.016 Uiso 1 1 calc R U
N1 N 0.4042(3) 0.61162(8) 0.47914(12) 0.0145(3) Uani 1 1 d . .
C2 C 0.6744(3) 0.66423(9) 0.56270(13) 0.0108(3) Uani 1 1 d . .
N2 N 0.3773(3) 0.67275(8) 0.45057(11) 0.0140(3) Uani 1 1 d . .
C3 C 0.8729(3) 0.68436(9) 0.62800(13) 0.0103(3) Uani 1 1 d . .
N3 N 0.5432(3) 0.70464(7) 0.50248(11) 0.0110(3) Uani 1 1 d . .
C4 C 1.0471(3) 0.63772(9) 0.64833(13) 0.0126(4) Uani 1 1 d . .
H4 H 1.0340 0.5953 0.6202 0.015 Uiso 1 1 calc R U
C5 C 1.2386(3) 0.65341(10) 0.70959(13) 0.0152(4) Uani 1 1 d . .
H5 H 1.3557 0.6216 0.7241 0.018 Uiso 1 1 calc R U
C9 C 0.5743(3) 0.77317(9) 0.48083(13) 0.0113(3) Uani 1 1 d . .
C8 C 0.8907(3) 0.74609(9) 0.67117(13) 0.0126(4) Uani 1 1 d . .
H8 H 0.7705 0.7774 0.6593 0.015 Uiso 1 1 calc R U
C7 C 1.0845(3) 0.76156(9) 0.73143(13) 0.0152(4) Uani 1 1 d . .
H7 H 1.0978 0.8037 0.7602 0.018 Uiso 1 1 calc R U
C6 C 1.2595(3) 0.71551(10) 0.74977(13) 0.0153(4) Uani 1 1 d . .
H6 H 1.3935 0.7266 0.7899 0.018 Uiso 1 1 calc R U
C10 C 0.4065(3) 0.81779(9) 0.50473(14) 0.0150(4) Uani 1 1 d . .
H10 H 0.2767 0.8043 0.5388 0.018 Uiso 1 1 calc R U
F10 F 0.0579(4) 0.57917(8) 0.18055(12) 0.0615(6) Uani 1 1 d . .
O10 O 0.1111(2) 0.52772(7) 0.38028(11) 0.0220(3) Uani 1 1 d . .
C11 C 0.4328(4) 0.88251(10) 0.47768(15) 0.0189(4) Uani 1 1 d . .
H11 H 0.3197 0.9140 0.4930 0.023 Uiso 1 1 calc R U
F11 F -0.0803(3) 0.48207(6) 0.18801(10) 0.0400(4) Uani 1 1 d . .
O11 O -0.1504(3) 0.62063(6) 0.36085(10) 0.0204(3) Uani 1 1 d . .
C12 C 0.6245(4) 0.90148(10) 0.42816(15) 0.0202(4) Uani 1 1 d . .
H12 H 0.6413 0.9459 0.4096 0.024 Uiso 1 1 calc R U
F12 F -0.3104(4) 0.56405(10) 0.17195(12) 0.0717(6) Uani 1 1 d . .
O12 O -0.3041(2) 0.50915(7) 0.36947(11) 0.0216(3) Uani 1 1 d . .
C13 C 0.7911(4) 0.85594(10) 0.40577(14) 0.0189(4) Uani 1 1 d . .
H13 H 0.9218 0.8694 0.3722 0.023 Uiso 1 1 calc R U
C14 C 0.7679(3) 0.79072(9) 0.43226(13) 0.0143(4) Uani 1 1 d . .
H14 H 0.8813 0.7591 0.4175 0.017 Uiso 1 1 calc R U
C100 C -0.1116(5) 0.54378(11) 0.21492(16) 0.0300(5) Uani 1 1 d . .
H100 H 0.308(5) 0.5817(13) 0.449(2) 0.039(8) Uiso 1 1 d . .
S100 S -0.11717(8) 0.55164(2) 0.34627(3) 0.01180(12) Uani 1 1 d . .

loop_
_atom_site_aniso_label
_atom_site_aniso_U_11
_atom_site_aniso_U_22
_atom_site_aniso_U_33
_atom_site_aniso_U_23
_atom_site_aniso_U_13
_atom_site_aniso_U_12
C1 0.0126(9) 0.0128(8) 0.0147(9) -0.0005(7) 0.0031(7) -0.0001(7)
N1 0.0125(8) 0.0129(8) 0.0181(8) -0.0032(6) 0.0008(6) -0.0028(6)
C2 0.0112(8) 0.0101(8) 0.0111(8) 0.0002(7) 0.0023(6) 0.0006(6)
N2 0.0124(7) 0.0135(7) 0.0158(8) -0.0018(6) -0.0008(6) -0.0039(6)
C3 0.0112(8) 0.0112(8) 0.0086(8) 0.0006(7) 0.0010(6) -0.0019(6)
N3 0.0099(7) 0.0109(7) 0.0119(7) 0.0003(6) -0.0004(6) -0.0015(6)
C4 0.0159(9) 0.0100(8) 0.0121(8) 0.0000(7) 0.0027(7) 0.0014(7)
C5 0.0142(9) 0.0184(9) 0.0132(9) 0.0032(7) 0.0017(7) 0.0056(7)
C9 0.0137(9) 0.0095(8) 0.0100(8) 0.0008(7) -0.0041(7) -0.0019(7)
C8 0.0156(9) 0.0109(8) 0.0113(8) 0.0014(7) 0.0005(7) 0.0031(7)
C7 0.0215(10) 0.0129(9) 0.0112(8) -0.0022(7) -0.0001(7) -0.0020(7)
C6 0.0139(9) 0.0224(10) 0.0091(8) -0.0012(7) -0.0030(7) -0.0003(7)
C10 0.0146(9) 0.0165(9) 0.0136(9) -0.0005(7) -0.0008(7) -0.0011(7)
F10 0.1212(16) 0.0313(9) 0.0377(9) -0.0076(7) 0.0491(10) -0.0261(10)
O10 0.0169(7) 0.0158(7) 0.0321(8) -0.0038(6) -0.0074(6) -0.0025(6)
C11 0.0223(10) 0.0137(9) 0.0200(10) -0.0009(8) -0.0047(8) 0.0053(8)
F11 0.0769(11) 0.0198(7) 0.0240(7) -0.0098(6) 0.0093(7) -0.0055(7)
O11 0.0271(8) 0.0100(6) 0.0251(8) -0.0014(6) 0.0106(6) -0.0011(6)
C12 0.0271(11) 0.0123(9) 0.0201(10) 0.0038(8) -0.0066(8) -0.0046(8)
F12 0.1019(16) 0.0769(13) 0.0314(9) 0.0014(9) -0.0345(10) 0.0358(12)
O12 0.0165(7) 0.0147(7) 0.0342(8) -0.0018(6) 0.0065(6) -0.0044(5)
C13 0.0192(10) 0.0201(10) 0.0172(9) 0.0051(8) -0.0008(8) -0.0071(8)
C14 0.0134(9) 0.0165(9) 0.0127(9) 0.0008(7) -0.0016(7) 0.0005(7)
C100 0.0538(15) 0.0184(11) 0.0179(10) -0.0013(9) 0.0023(10) 0.0003(10)
S100 0.0131(2) 0.0086(2) 0.0137(2) -0.00101(17) 0.00142(16) -0.00191(17)

loop_
_atom_type_symbol
_atom_type_description
_atom_type_scat_dispersion_real
_atom_type_scat_dispersion_imag
_atom_type_scat_source
C C 0.0033 0.0016 'International Tables Vol C Tables 4.2.6.8 and 6.1.1.4'
H H 0.0000 0.0000 'International Tables Vol C Tables 4.2.6.8 and 6.1.1.4'
N N 0.0061 0.0033 'International Tables Vol C Tables 4.2.6.8 and 6.1.1.4'
O O 0.0106 0.0060 'International Tables Vol C Tables 4.2.6.8 and 6.1.1.4'
F F 0.0171 0.0103 'International Tables Vol C Tables 4.2.6.8 and 6.1.1.4'
S S 0.1246 0.1234 'International Tables Vol C Tables 4.2.6.8 and 6.1.1.4'

loop_
_geom_angle_atom_site_label_1
_geom_angle_atom_site_label_2
_geom_angle_atom_site_label_3
_geom_angle
N1 C1 C2 105.82(17)
N1 C1 H1 127.1
C2 C1 H1 127.1
N2 N1 C1 113.51(16)
N2 N1 H100 116.5(18)
C1 N1 H100 129.9(18)
N3 C2 C1 104.41(16)
N3 C2 C3 125.78(16)
C1 C2 C3 129.80(17)
N1 N2 N3 103.62(15)
C8 C3 C4 119.77(17)
C8 C3 C2 123.22(16)
C4 C3 C2 116.99(16)
N2 N3 C2 112.64(15)
N2 N3 C9 117.21(14)
C2 N3 C9 129.79(15)
C5 C4 C3 119.95(17)
C5 C4 H4 120.0
C3 C4 H4 120.0
C4 C5 C6 120.12(17)
C4 C5 H5 119.9
C6 C5 H5 119.9
C10 C9 C14 122.83(17)
C10 C9 N3 119.35(16)
C14 C9 N3 117.74(16)
C7 C8 C3 119.79(17)
C7 C8 H8 120.1
C3 C8 H8 120.1
C8 C7 C6 120.20(17)
C8 C7 H7 119.9
C6 C7 H7 119.9
C5 C6 C7 120.11(17)
C5 C6 H6 119.9
C7 C6 H6 119.9
C9 C10 C11 118.26(18)
C9 C10 H10 120.9
C11 C10 H10 120.9
C10 C11 C12 120.19(19)
C10 C11 H11 119.9
C12 C11 H11 119.9
C13 C12 C11 120.43(18)
C13 C12 H12 119.8
C11 C12 H12 119.8
C12 C13 C14 120.28(19)
C12 C13 H13 119.9
C14 C13 H13 119.9
C9 C14 C13 118.01(18)
C9 C14 H14 121.0
C13 C14 H14 121.0
F12 C100 F10 107.8(2)
F12 C100 F11 107.4(2)
F10 C100 F11 107.5(2)
F12 C100 S100 110.45(17)
F10 C100 S100 111.59(17)
F11 C100 S100 111.90(15)
O12 S100 O11 116.90(8)
O12 S100 O10 113.70(9)
O11 S100 O10 114.18(9)
O12 S100 C100 103.29(11)
O11 S100 C100 103.68(9)
O10 S100 C100 102.68(11)

loop_
_geom_bond_atom_site_label_1
_geom_bond_atom_site_label_2
_geom_bond_distance
C1 N1 1.342(2)
C1 C2 1.373(2)
C1 H1 0.9500
N1 N2 1.316(2)
N1 H100 0.91(3)
C2 N3 1.366(2)
C2 C3 1.471(3)
N2 N3 1.330(2)
C3 C8 1.396(2)
C3 C4 1.400(3)
N3 C9 1.445(2)
C4 C5 1.386(3)
C4 H4 0.9500
C5 C6 1.387(3)
C5 H5 0.9500
C9 C10 1.385(3)
C9 C14 1.386(3)
C8 C7 1.388(3)
C8 H8 0.9500
C7 C6 1.391(3)
C7 H7 0.9500
C6 H6 0.9500
C10 C11 1.385(3)
C10 H10 0.9500
F10 C100 1.327(3)
O10 S100 1.4543(15)
C11 C12 1.392(3)
C11 H11 0.9500
F11 C100 1.330(3)
O11 S100 1.4379(14)
C12 C13 1.386(3)
C12 H12 0.9500
F12 C100 1.324(3)
O12 S100 1.4360(14)
C13 C14 1.390(3)
C13 H13 0.9500
C14 H14 0.9500
C100 S100 1.825(2)
